data_7231761
loop_
_publ_author_name
'Prathapa, Siriyara Jagannatha'
'Slabbert, Cara'
'Fernandes, Manuel A.'
'Lemmerer, Andreas'

_publ_section_title
;
 Structure determination of fatty acid ester biofuels via in situ
 cryocrystallisation and single crystal X-ray diffraction
;
_journal_issue 1
_journal_name_full CrystEngComm
_journal_page_first 41
_journal_paper_doi 10.1039/C8CE01673A
_journal_volume 21
_journal_year 2019
_chemical_formula_moiety 'C14  H28  O2'
_chemical_formula_sum 'C14 H28 O2'
_chemical_formula_weight 228.36
_space_group_IT_number 2
_space_group_name_Hall '-P 1'
_space_group_name_H-M_alt 'P -1'
_symmetry_cell_setting triclinic
_symmetry_Int_Tables_number 2
_symmetry_space_group_name_Hall '-P 1'
_symmetry_space_group_name_H-M 'P -1'
_atom_sites_solution_hydrogens geom
_audit_conform_dict_location ftp://ftp.iucr.org/pub/cif_core.dic
_audit_conform_dict_name cif_core.dic
_audit_conform_dict_version 2.4.3
_audit_creation_date 2018-09-10T15:57:12-00:00
_audit_creation_method 'WinGX routine CIF_UPDATE'
_audit_update_record
;
2018-09-24 deposited with the CCDC.
2018-11-05 downloaded from the CCDC.
;
_cell_angle_alpha 89.983(3)
_cell_angle_beta 89.626(4)
_cell_angle_gamma 89.903(3)
_cell_formula_units_Z 4
_cell_length_a 5.5474(7)
_cell_length_b 7.1923(9)
_cell_length_c 36.076(5)
_cell_measurement_reflns_used 5618
_cell_measurement_temperature 173(2)
_cell_measurement_theta_max 28.08
_cell_measurement_theta_min 2.87
_cell_measurement_wavelength 0.71073
_cell_volume 1439.3(3)
_computing_cell_refinement 'SAINT-Plus (Bruker, 2016)'
_computing_data_collection 'APEX3 (Bruker, 2016)'
_computing_data_reduction 'SAINT-Plus and XPREP (Bruker 2016)'
_computing_molecular_graphics 'Ortep for Windows (Farrugia, 2012) and Mercury (Macrae et al., 2006)'
_computing_publication_material 'WinGX publication routines (Farrugia, 2012)'
_computing_structure_refinement 'SHELXL-2017/1 (Sheldrick, 2017)'
_computing_structure_solution 'SHELXS-97 (Sheldrick, 2015)'
_diffrn_ambient_temperature 173(2)
_diffrn_measured_fraction_theta_full 0.998
_diffrn_measured_fraction_theta_max 0.994
_diffrn_measurement_device_type 'Bruker D8 Venture Photon CCD area detector'
_diffrn_measurement_method '\w scans'
_diffrn_radiation_monochromator graphite
_diffrn_radiation_probe x-ray
_diffrn_radiation_type MoK\a
_diffrn_radiation_wavelength 0.71073
_diffrn_reflns_av_R_equivalents 0.102
_diffrn_reflns_av_unetI/netI 0.0687
_diffrn_reflns_Laue_measured_fraction_full 0.998
_diffrn_reflns_Laue_measured_fraction_max 0.994
_diffrn_reflns_limit_h_max 6
_diffrn_reflns_limit_h_min -6
_diffrn_reflns_limit_k_max 8
_diffrn_reflns_limit_k_min -8
_diffrn_reflns_limit_l_max 43
_diffrn_reflns_limit_l_min -43
_diffrn_reflns_number 38217
_diffrn_reflns_point_group_measured_fraction_full 0.998
_diffrn_reflns_point_group_measured_fraction_max 0.994
_diffrn_reflns_theta_full 25.242
_diffrn_reflns_theta_max 25.497
_diffrn_reflns_theta_min 2.888
_diffrn_standards_number 0
_exptl_absorpt_coefficient_mu 0.068
_exptl_absorpt_correction_T_max 0.98
_exptl_absorpt_correction_T_min 0.935
_exptl_absorpt_correction_type multi-scan
_exptl_absorpt_process_details 'SADABS (Sheldrick, 1996)'
_exptl_crystal_colour colourless
_exptl_crystal_density_diffrn 1.054
_exptl_crystal_density_method 'not measured'
_exptl_crystal_description block
_exptl_crystal_F_000 512
_exptl_crystal_size_max 1
_exptl_crystal_size_mid 0.3
_exptl_crystal_size_min 0.3
_refine_diff_density_max 0.335
_refine_diff_density_min -0.266
_refine_diff_density_rms 0.063
_refine_ls_extinction_method none
_refine_ls_goodness_of_fit_ref 1.082
_refine_ls_hydrogen_treatment constr
_refine_ls_matrix_type full
_refine_ls_number_constraints 0
_refine_ls_number_parameters 294
_refine_ls_number_reflns 5328
_refine_ls_number_restraints 0
_refine_ls_restrained_S_all 1.082
_refine_ls_R_factor_all 0.1574
_refine_ls_R_factor_gt 0.1012
_refine_ls_shift/su_max 0.003
_refine_ls_shift/su_mean 0.001
_refine_ls_structure_factor_coef Fsqd
_refine_ls_weighting_details 'w=1/[\s^2^(Fo^2^)+(0.1040P)^2^+2.2193P] where P=(Fo^2^+2Fc^2^)/3'
_refine_ls_weighting_scheme calc
_refine_ls_wR_factor_gt 0.2479
_refine_ls_wR_factor_ref 0.2778
_reflns_Friedel_coverage 0
_reflns_number_gt 3260
_reflns_number_total 5328
_reflns_threshold_expression 'I > 2\s(I)'
_cod_data_source_file c8ce01673a2.cif
_cod_data_source_block C13
_cod_depositor_comments 'Adding full bibliography for 7231754--7231762.cif.'
_cod_database_code 7231761
_shelx_estimated_absorpt_t_min 0.935
_shelx_estimated_absorpt_t_max 0.98

loop_
_symmetry_equiv_pos_as_xyz
'x, y, z'
'-x, -y, -z'

loop_
_atom_site_label
_atom_site_type_symbol
_atom_site_fract_x
_atom_site_fract_y
_atom_site_fract_z
_atom_site_U_iso_or_equiv
_atom_site_adp_type
_atom_site_occupancy
_atom_site_site_symmetry_order
_atom_site_calc_flag
_atom_site_refinement_flags_posn
_atom_site_refinement_flags_adp
C1 C -0.2325(9) 0.6998(9) 0.40087(15) 0.0366(13) Uani 1 1 d . .
C2 C -0.1926(10) 0.6392(8) 0.36142(14) 0.0346(13) Uani 1 1 d . .
H2A H -0.338724 0.669863 0.347019 0.042 Uiso 1 1 calc R U
H2B H -0.173463 0.502339 0.361023 0.042 Uiso 1 1 calc R U
C3 C 0.0254(9) 0.7261(8) 0.34199(13) 0.0350(13) Uani 1 1 d . .
H3A H 0.005251 0.862845 0.341128 0.042 Uiso 1 1 calc R U
H3B H 0.172832 0.698251 0.356281 0.042 Uiso 1 1 calc R U
C4 C 0.0539(10) 0.6511(8) 0.30258(13) 0.0329(13) Uani 1 1 d . .
H4A H 0.07977 0.515061 0.30403 0.039 Uiso 1 1 calc R U
H4B H -0.099277 0.671993 0.289273 0.039 Uiso 1 1 calc R U
C5 C 0.2580(9) 0.7351(8) 0.27966(13) 0.0324(13) Uani 1 1 d . .
H5A H 0.234582 0.871397 0.278203 0.039 Uiso 1 1 calc R U
H5B H 0.412741 0.711764 0.292374 0.039 Uiso 1 1 calc R U
C6 C 0.2727(9) 0.6565(7) 0.24061(14) 0.0321(13) Uani 1 1 d . .
H6A H 0.294228 0.520113 0.242286 0.038 Uiso 1 1 calc R U
H6B H 0.117314 0.680051 0.228101 0.038 Uiso 1 1 calc R U
C7 C 0.4739(8) 0.7354(7) 0.21677(13) 0.0288(12) Uani 1 1 d . .
H7A H 0.453006 0.871847 0.215038 0.035 Uiso 1 1 calc R U
H7B H 0.629763 0.711304 0.229111 0.035 Uiso 1 1 calc R U
C8 C 0.4842(9) 0.6560(8) 0.17823(14) 0.0306(13) Uani 1 1 d . .
H8A H 0.328041 0.679973 0.165979 0.037 Uiso 1 1 calc R U
H8B H 0.504781 0.519566 0.180041 0.037 Uiso 1 1 calc R U
C9 C 0.6843(8) 0.7334(8) 0.15402(14) 0.0317(13) Uani 1 1 d . .
H9A H 0.664188 0.869958 0.152321 0.038 Uiso 1 1 calc R U
H9B H 0.840506 0.708929 0.166221 0.038 Uiso 1 1 calc R U
C10 C 0.6941(8) 0.6549(8) 0.11544(15) 0.0336(13) Uani 1 1 d . .
H10A H 0.536599 0.67672 0.103435 0.04 Uiso 1 1 calc R U
H10B H 0.718323 0.518772 0.117111 0.04 Uiso 1 1 calc R U
C11 C 0.8912(9) 0.7362(8) 0.09100(14) 0.0340(13) Uani 1 1 d . .
H11A H 0.864999 0.871963 0.088845 0.041 Uiso 1 1 calc R U
H11B H 1.048495 0.716806 0.103234 0.041 Uiso 1 1 calc R U
C12 C 0.9034(10) 0.6537(10) 0.05248(16) 0.0443(15) Uani 1 1 d . .
H12A H 0.74709 0.674618 0.040058 0.053 Uiso 1 1 calc R U
H12B H 0.927846 0.51773 0.054577 0.053 Uiso 1 1 calc R U
C13 C 1.1032(11) 0.7344(10) 0.02847(16) 0.0547(18) Uani 1 1 d . .
H13A H 1.084114 0.869677 0.026965 0.082 Uiso 1 1 calc R U
H13B H 1.094614 0.680915 0.003531 0.082 Uiso 1 1 calc R U
H13C H 1.259873 0.704726 0.039407 0.082 Uiso 1 1 calc R U
C14 C -0.5065(10) 0.6787(11) 0.45036(16) 0.0488(17) Uani 1 1 d . .
H14A H -0.390654 0.612254 0.465937 0.073 Uiso 1 1 calc R U
H14B H -0.669748 0.634253 0.455848 0.073 Uiso 1 1 calc R U
H14C H -0.497097 0.812285 0.45546 0.073 Uiso 1 1 calc R U
O1 O -0.4510(6) 0.6456(6) 0.41226(10) 0.0427(11) Uani 1 1 d . .
O2 O -0.0915(7) 0.7853(7) 0.41923(10) 0.0523(12) Uani 1 1 d . .
C15 C 0.1301(9) 0.2106(8) 0.42421(14) 0.0323(13) Uani 1 1 d . .
C16 C 0.3321(9) 0.1460(8) 0.40168(14) 0.0345(13) Uani 1 1 d . .
H16A H 0.326014 0.008716 0.40011 0.041 Uiso 1 1 calc R U
H16B H 0.484242 0.180078 0.414147 0.041 Uiso 1 1 calc R U
C17 C 0.3353(9) 0.2255(8) 0.36270(13) 0.0331(13) Uani 1 1 d . .
H17A H 0.352655 0.362295 0.364042 0.04 Uiso 1 1 calc R U
H17B H 0.179845 0.197948 0.350558 0.04 Uiso 1 1 calc R U
C18 C 0.5404(9) 0.1454(8) 0.33939(14) 0.0341(13) Uani 1 1 d . .
H18A H 0.518302 0.009344 0.337037 0.041 Uiso 1 1 calc R U
H18B H 0.694997 0.167221 0.352221 0.041 Uiso 1 1 calc R U
C19 C 0.5529(9) 0.2318(8) 0.30064(13) 0.0312(13) Uani 1 1 d . .
H19A H 0.574155 0.367874 0.30304 0.037 Uiso 1 1 calc R U
H19B H 0.398354 0.209574 0.287825 0.037 Uiso 1 1 calc R U
C20 C 0.7594(9) 0.1525(8) 0.27703(14) 0.0330(13) Uani 1 1 d . .
H20A H 0.913758 0.176116 0.289793 0.04 Uiso 1 1 calc R U
H20B H 0.739109 0.016179 0.275037 0.04 Uiso 1 1 calc R U
C21 C 0.7729(9) 0.2343(8) 0.23842(14) 0.0313(13) Uani 1 1 d . .
H21A H 0.793076 0.370626 0.240482 0.038 Uiso 1 1 calc R U
H21B H 0.618137 0.210993 0.225748 0.038 Uiso 1 1 calc R U
C22 C 0.9762(9) 0.1571(8) 0.21464(14) 0.0316(13) Uani 1 1 d . .
H22A H 1.13131 0.182244 0.22708 0.038 Uiso 1 1 calc R U
H22B H 0.957681 0.020467 0.212891 0.038 Uiso 1 1 calc R U
C23 C 0.9866(8) 0.2367(8) 0.17598(14) 0.0300(12) Uani 1 1 d . .
H23A H 1.007867 0.373085 0.177645 0.036 Uiso 1 1 calc R U
H23B H 0.830934 0.213012 0.163577 0.036 Uiso 1 1 calc R U
C24 C 1.1895(9) 0.1557(8) 0.15231(14) 0.0317(12) Uani 1 1 d . .
H24A H 1.345002 0.181351 0.164606 0.038 Uiso 1 1 calc R U
H24B H 1.169752 0.019022 0.15119 0.038 Uiso 1 1 calc R U
C25 C 1.2008(9) 0.2304(8) 0.11335(14) 0.0345(13) Uani 1 1 d . .
H25A H 1.221624 0.366974 0.114417 0.041 Uiso 1 1 calc R U
H25B H 1.045377 0.205103 0.10103 0.041 Uiso 1 1 calc R U
C26 C 1.4029(9) 0.1481(9) 0.09005(15) 0.0419(15) Uani 1 1 d . .
H26A H 1.558099 0.173574 0.102436 0.05 Uiso 1 1 calc R U
H26B H 1.382133 0.011531 0.089131 0.05 Uiso 1 1 calc R U
C27 C 1.4167(12) 0.2213(10) 0.05081(16) 0.0572(19) Uani 1 1 d . .
H27A H 1.267734 0.190331 0.037739 0.086 Uiso 1 1 calc R U
H27B H 1.554282 0.164293 0.037936 0.086 Uiso 1 1 calc R U
H27C H 1.437038 0.356556 0.051305 0.086 Uiso 1 1 calc R U
C28 C -0.0412(11) 0.2252(10) 0.48377(15) 0.0532(18) Uani 1 1 d . .
H28A H -0.082004 0.356304 0.479856 0.08 Uiso 1 1 calc R U
H28B H 0.003273 0.205818 0.509731 0.08 Uiso 1 1 calc R U
H28C H -0.180855 0.147675 0.477814 0.08 Uiso 1 1 calc R U
O3 O 0.1555(7) 0.1755(6) 0.46047(10) 0.0426(10) Uani 1 1 d . .
O4 O -0.0506(7) 0.2870(6) 0.41328(11) 0.0511(12) Uani 1 1 d . .

loop_
_atom_site_aniso_label
_atom_site_aniso_U_11
_atom_site_aniso_U_22
_atom_site_aniso_U_33
_atom_site_aniso_U_23
_atom_site_aniso_U_13
_atom_site_aniso_U_12
C1 0.028(3) 0.035(3) 0.046(3) -0.001(3) -0.012(2) -0.001(3)
C2 0.042(3) 0.035(3) 0.026(3) 0.007(2) -0.004(2) 0.000(3)
C3 0.040(3) 0.037(3) 0.028(3) -0.002(3) -0.005(2) 0.004(3)
C4 0.047(3) 0.024(3) 0.028(3) 0.003(2) -0.002(2) 0.009(3)
C5 0.037(3) 0.028(3) 0.032(3) -0.002(2) -0.004(2) -0.001(3)
C6 0.035(3) 0.020(3) 0.041(3) 0.000(2) -0.007(2) 0.007(2)
C7 0.024(2) 0.027(3) 0.035(3) 0.000(2) 0.002(2) -0.002(2)
C8 0.024(3) 0.024(3) 0.043(3) -0.005(3) -0.002(2) 0.006(2)
C9 0.018(2) 0.031(3) 0.046(3) -0.001(3) -0.004(2) -0.003(2)
C10 0.018(2) 0.033(3) 0.049(3) -0.003(3) -0.002(2) 0.001(2)
C11 0.025(3) 0.032(3) 0.044(3) 0.002(3) -0.004(2) -0.008(2)
C12 0.031(3) 0.053(4) 0.049(4) 0.001(3) 0.006(3) -0.007(3)
C13 0.062(4) 0.061(5) 0.041(4) -0.002(3) 0.008(3) -0.013(4)
C14 0.031(3) 0.064(4) 0.052(4) 0.010(4) 0.012(3) 0.005(3)
O1 0.029(2) 0.059(3) 0.040(2) -0.003(2) 0.0052(17) 0.002(2)
O2 0.044(2) 0.069(3) 0.044(2) -0.008(2) 0.0057(18) -0.020(2)
C15 0.023(2) 0.038(3) 0.036(3) -0.004(3) -0.001(2) 0.002(3)
C16 0.037(3) 0.034(3) 0.033(3) 0.001(3) -0.003(2) 0.003(3)
C17 0.034(3) 0.029(3) 0.036(3) 0.001(3) -0.003(2) 0.000(3)
C18 0.035(3) 0.034(3) 0.034(3) -0.007(3) -0.003(2) 0.007(3)
C19 0.037(3) 0.028(3) 0.029(3) -0.007(2) -0.003(2) -0.003(2)
C20 0.036(3) 0.030(3) 0.033(3) -0.004(3) -0.005(2) 0.012(3)
C21 0.027(3) 0.026(3) 0.040(3) -0.002(3) -0.001(2) -0.003(2)
C22 0.027(3) 0.029(3) 0.040(3) -0.002(3) 0.000(2) 0.005(2)
C23 0.020(2) 0.026(3) 0.044(3) 0.000(3) -0.002(2) -0.007(2)
C24 0.020(2) 0.030(3) 0.045(3) -0.003(3) -0.004(2) 0.003(2)
C25 0.026(3) 0.027(3) 0.050(3) -0.001(3) -0.001(2) -0.005(2)
C26 0.025(3) 0.051(4) 0.049(4) -0.003(3) 0.003(3) -0.009(3)
C27 0.069(4) 0.056(5) 0.046(4) 0.000(3) 0.016(3) -0.013(4)
C28 0.050(4) 0.073(5) 0.037(3) 0.000(3) 0.011(3) 0.006(4)
O3 0.045(2) 0.050(3) 0.033(2) 0.000(2) 0.0031(17) 0.010(2)
O4 0.043(2) 0.060(3) 0.050(2) 0.015(2) 0.0068(19) 0.017(2)

loop_
_atom_type_symbol
_atom_type_description
_atom_type_scat_dispersion_real
_atom_type_scat_dispersion_imag
_atom_type_scat_source
C C 0.0033 0.0016 'International Tables Vol C Tables 4.2.6.8 and 6.1.1.4'
H H 0 0 'International Tables Vol C Tables 4.2.6.8 and 6.1.1.4'
O O 0.0106 0.006 'International Tables Vol C Tables 4.2.6.8 and 6.1.1.4'

loop_
_geom_angle_atom_site_label_1
_geom_angle_atom_site_label_2
_geom_angle_atom_site_label_3
_geom_angle
O2 C1 O1 125.1(5)
O2 C1 C2 125.4(5)
O1 C1 C2 109.5(4)
C1 C2 C3 115.2(5)
C1 C2 H2A 108.5
C3 C2 H2A 108.5
C1 C2 H2B 108.5
C3 C2 H2B 108.5
H2A C2 H2B 107.5
C4 C3 C2 111.0(4)
C4 C3 H3A 109.4
C2 C3 H3A 109.4
C4 C3 H3B 109.4
C2 C3 H3B 109.4
H3A C3 H3B 108
C5 C4 C3 115.9(4)
C5 C4 H4A 108.3
C3 C4 H4A 108.3
C5 C4 H4B 108.3
C3 C4 H4B 108.3
H4A C4 H4B 107.4
C6 C5 C4 113.0(4)
C6 C5 H5A 109
C4 C5 H5A 109
C6 C5 H5B 109
C4 C5 H5B 109
H5A C5 H5B 107.8
C7 C6 C5 114.9(4)
C7 C6 H6A 108.5
C5 C6 H6A 108.5
C7 C6 H6B 108.5
C5 C6 H6B 108.5
H6A C6 H6B 107.5
C8 C7 C6 113.9(4)
C8 C7 H7A 108.8
C6 C7 H7A 108.8
C8 C7 H7B 108.8
C6 C7 H7B 108.8
H7A C7 H7B 107.7
C7 C8 C9 114.6(4)
C7 C8 H8A 108.6
C9 C8 H8A 108.6
C7 C8 H8B 108.6
C9 C8 H8B 108.6
H8A C8 H8B 107.6
C10 C9 C8 114.7(4)
C10 C9 H9A 108.6
C8 C9 H9A 108.6
C10 C9 H9B 108.6
C8 C9 H9B 108.6
H9A C9 H9B 107.6
C9 C10 C11 114.5(4)
C9 C10 H10A 108.6
C11 C10 H10A 108.6
C9 C10 H10B 108.6
C11 C10 H10B 108.6
H10A C10 H10B 107.6
C12 C11 C10 114.2(4)
C12 C11 H11A 108.7
C10 C11 H11A 108.7
C12 C11 H11B 108.7
C10 C11 H11B 108.7
H11A C11 H11B 107.6
C11 C12 C13 113.7(5)
C11 C12 H12A 108.8
C13 C12 H12A 108.8
C11 C12 H12B 108.8
C13 C12 H12B 108.8
H12A C12 H12B 107.7
C12 C13 H13A 109.5
C12 C13 H13B 109.5
H13A C13 H13B 109.5
C12 C13 H13C 109.5
H13A C13 H13C 109.5
H13B C13 H13C 109.5
O1 C14 H14A 109.5
O1 C14 H14B 109.5
H14A C14 H14B 109.5
O1 C14 H14C 109.5
H14A C14 H14C 109.5
H14B C14 H14C 109.5
C1 O1 C14 115.9(4)
O4 C15 O3 119.7(5)
O4 C15 C16 126.7(5)
O3 C15 C16 113.6(4)
C15 C16 C17 113.7(5)
C15 C16 H16A 108.8
C17 C16 H16A 108.8
C15 C16 H16B 108.8
C17 C16 H16B 108.8
H16A C16 H16B 107.7
C16 C17 C18 111.9(4)
C16 C17 H17A 109.2
C18 C17 H17A 109.2
C16 C17 H17B 109.2
C18 C17 H17B 109.2
H17A C17 H17B 107.9
C17 C18 C19 112.4(4)
C17 C18 H18A 109.1
C19 C18 H18A 109.1
C17 C18 H18B 109.1
C19 C18 H18B 109.1
H18A C18 H18B 107.9
C18 C19 C20 112.7(4)
C18 C19 H19A 109
C20 C19 H19A 109
C18 C19 H19B 109
C20 C19 H19B 109
H19A C19 H19B 107.8
C21 C20 C19 113.6(4)
C21 C20 H20A 108.8
C19 C20 H20A 108.8
C21 C20 H20B 108.8
C19 C20 H20B 108.8
H20A C20 H20B 107.7
C20 C21 C22 114.3(4)
C20 C21 H21A 108.7
C22 C21 H21A 108.7
C20 C21 H21B 108.7
C22 C21 H21B 108.7
H21A C21 H21B 107.6
C23 C22 C21 114.1(4)
C23 C22 H22A 108.7
C21 C22 H22A 108.7
C23 C22 H22B 108.7
C21 C22 H22B 108.7
H22A C22 H22B 107.6
C22 C23 C24 113.4(4)
C22 C23 H23A 108.9
C24 C23 H23A 108.9
C22 C23 H23B 108.9
C24 C23 H23B 108.9
H23A C23 H23B 107.7
C25 C24 C23 114.4(4)
C25 C24 H24A 108.7
C23 C24 H24A 108.7
C25 C24 H24B 108.7
C23 C24 H24B 108.7
H24A C24 H24B 107.6
C24 C25 C26 113.9(5)
C24 C25 H25A 108.8
C26 C25 H25A 108.8
C24 C25 H25B 108.8
C26 C25 H25B 108.8
H25A C25 H25B 107.7
C27 C26 C25 114.6(5)
C27 C26 H26A 108.6
C25 C26 H26A 108.6
C27 C26 H26B 108.6
C25 C26 H26B 108.6
H26A C26 H26B 107.6
C26 C27 H27A 109.5
C26 C27 H27B 109.5
H27A C27 H27B 109.5
C26 C27 H27C 109.5
H27A C27 H27C 109.5
H27B C27 H27C 109.5
O3 C28 H28A 109.5
O3 C28 H28B 109.5
H28A C28 H28B 109.5
O3 C28 H28C 109.5
H28A C28 H28C 109.5
H28B C28 H28C 109.5
C15 O3 C28 116.5(4)

loop_
_geom_bond_atom_site_label_1
_geom_bond_atom_site_label_2
_geom_bond_distance
C1 O2 1.199(6)
C1 O1 1.336(6)
C1 C2 1.504(7)
C2 C3 1.528(7)
C2 H2A 0.99
C2 H2B 0.99
C3 C4 1.528(7)
C3 H3A 0.99
C3 H3B 0.99
C4 C5 1.523(7)
C4 H4A 0.99
C4 H4B 0.99
C5 C6 1.520(7)
C5 H5A 0.99
C5 H5B 0.99
C6 C7 1.515(7)
C6 H6A 0.99
C6 H6B 0.99
C7 C8 1.504(7)
C7 H7A 0.99
C7 H7B 0.99
C8 C9 1.515(7)
C8 H8A 0.99
C8 H8B 0.99
C9 C10 1.503(7)
C9 H9A 0.99
C9 H9B 0.99
C10 C11 1.518(7)
C10 H10A 0.99
C10 H10B 0.99
C11 C12 1.512(8)
C11 H11A 0.99
C11 H11B 0.99
C12 C13 1.518(8)
C12 H12A 0.99
C12 H12B 0.99
C13 H13A 0.98
C13 H13B 0.98
C13 H13C 0.98
C14 O1 1.426(6)
C14 H14A 0.98
C14 H14B 0.98
C14 H14C 0.98
C15 O4 1.210(6)
C15 O3 1.341(6)
C15 C16 1.456(7)
C16 C17 1.518(7)
C16 H16A 0.99
C16 H16B 0.99
C17 C18 1.523(7)
C17 H17A 0.99
C17 H17B 0.99
C18 C19 1.531(7)
C18 H18A 0.99
C18 H18B 0.99
C19 C20 1.532(7)
C19 H19A 0.99
C19 H19B 0.99
C20 C21 1.513(7)
C20 H20A 0.99
C20 H20B 0.99
C21 C22 1.517(7)
C21 H21A 0.99
C21 H21B 0.99
C22 C23 1.508(7)
C22 H22A 0.99
C22 H22B 0.99
C23 C24 1.524(7)
C23 H23A 0.99
C23 H23B 0.99
C24 C25 1.506(7)
C24 H24A 0.99
C24 H24B 0.99
C25 C26 1.516(7)
C25 H25A 0.99
C25 H25B 0.99
C26 C27 1.512(8)
C26 H26A 0.99
C26 H26B 0.99
C27 H27A 0.98
C27 H27B 0.98
C27 H27C 0.98
C28 O3 1.418(6)
C28 H28A 0.98
C28 H28B 0.98
C28 H28C 0.98

loop_
_geom_hbond_atom_site_label_D
_geom_hbond_atom_site_label_H
_geom_hbond_atom_site_label_A
_geom_hbond_distance_DH
_geom_hbond_distance_HA
_geom_hbond_distance_DA
_geom_hbond_angle_DHA
_geom_hbond_site_symmetry_A
_geom_hbond_publ_flag
C2 H2B O4 0.99 2.54 3.248(7) 129 . yes
C16 H16B O4 0.99 2.69 3.600(7) 152 1_655 yes
C28 H28B O2 0.98 2.61 3.582(7) 170 2_566 yes

loop_
_geom_torsion_atom_site_label_1
_geom_torsion_atom_site_label_2
_geom_torsion_atom_site_label_3
_geom_torsion_atom_site_label_4
_geom_torsion
O2 C1 C2 C3 -11.7(9)
O1 C1 C2 C3 167.5(5)
C1 C2 C3 C4 178.3(5)
C2 C3 C4 C5 176.9(4)
C3 C4 C5 C6 -179.0(5)
C4 C5 C6 C7 -179.8(4)
C5 C6 C7 C8 -179.8(4)
C6 C7 C8 C9 180.0(4)
C7 C8 C9 C10 -179.7(4)
C8 C9 C10 C11 178.6(4)
C9 C10 C11 C12 178.8(5)
C10 C11 C12 C13 -179.3(5)
O2 C1 O1 C14 -6.2(9)
C2 C1 O1 C14 174.6(5)
O4 C15 C16 C17 15.3(9)
O3 C15 C16 C17 -165.8(5)
C15 C16 C17 C18 -176.5(5)
C16 C17 C18 C19 -177.1(4)
C17 C18 C19 C20 179.8(4)
C18 C19 C20 C21 179.2(4)
C19 C20 C21 C22 -179.9(4)
C20 C21 C22 C23 179.1(4)
C21 C22 C23 C24 -179.2(4)
C22 C23 C24 C25 178.9(4)
C23 C24 C25 C26 -179.8(4)
C24 C25 C26 C27 179.9(5)
O4 C15 O3 C28 2.5(8)
C16 C15 O3 C28 -176.5(5)
